data_4075699
loop_
_publ_author_name
'MacLachlan, Erin A.'
'Fryzuk, Michael D.'

_publ_section_title
;
 A New Arene-Bridged Diamidophosphine Ligand and Its Coordination
 Chemistry with Zirconium(IV)
;
_journal_issue 6
_journal_name_full Organometallics
_journal_page_first 1112
_journal_paper_doi 10.1021/om049165x
_journal_volume 24
_journal_year 2005
_chemical_formula_moiety 'C53 H54 Cl2 N2 P Zr'
_chemical_formula_sum 'C53 H54 Cl2 N2 P Zr'
_chemical_formula_weight 912
_chemical_name_systematic
;
 ?
;
_space_group_IT_number 15
_symmetry_cell_setting monoclinic
_symmetry_space_group_name_Hall '-C 2yc'
_symmetry_space_group_name_H-M 'C 1 2/c 1'
_atom_sites_solution_hydrogens geom
_atom_sites_solution_primary direct
_atom_sites_solution_secondary difmap
_audit_conform_dict_location ftp://ftp.iucr.org/pub/cif_core.dic
_audit_conform_dict_name cif_core.dic
_audit_conform_dict_version 2.2
_audit_creation_date 2004-11-15T15:02:50-00:00
_audit_creation_method 'WinGX routine CIF_UPDATE'
_cell_angle_alpha 90
_cell_angle_beta 94.334(2)
_cell_angle_gamma 90
_cell_formula_units_Z 8
_cell_length_a 44.638(2)
_cell_length_b 10.8958(5)
_cell_length_c 19.4505(9)
_cell_measurement_reflns_used 8398
_cell_measurement_temperature 173(2)
_cell_measurement_theta_max 53.84
_cell_measurement_theta_min 5.005
_cell_volume 9433.0(7)
_computing_structure_refinement 'SHELXL-97 (Sheldrick, 1997)'
_diffrn_ambient_temperature 173(2)
_diffrn_measured_fraction_theta_full 0.996
_diffrn_measured_fraction_theta_max 0.996
_diffrn_radiation_monochromator graphite
_diffrn_radiation_type MoK\a
_diffrn_radiation_wavelength 0.71073
_diffrn_reflns_av_R_equivalents 0.046
_diffrn_reflns_av_unetI/netI 0.0301
_diffrn_reflns_limit_h_max 58
_diffrn_reflns_limit_h_min -58
_diffrn_reflns_limit_k_max 14
_diffrn_reflns_limit_k_min -12
_diffrn_reflns_limit_l_max 25
_diffrn_reflns_limit_l_min -25
_diffrn_reflns_number 95473
_diffrn_reflns_theta_full 27.98
_diffrn_reflns_theta_max 27.98
_diffrn_reflns_theta_min 1.83
_exptl_absorpt_coefficient_mu 0.411
_exptl_absorpt_correction_type multi-scan
_exptl_absorpt_process_details Multi-scan
_exptl_crystal_colour yellow
_exptl_crystal_density_diffrn 1.166
_exptl_crystal_density_method 'not measured'
_exptl_crystal_description needle
_exptl_crystal_F_000 3416
_exptl_crystal_size_max 0.35
_exptl_crystal_size_mid 0.35
_exptl_crystal_size_min 0.2
_refine_diff_density_max 0.92
_refine_diff_density_min -0.661
_refine_diff_density_rms 0.083
_refine_ls_extinction_method none
_refine_ls_goodness_of_fit_ref 1.163
_refine_ls_hydrogen_treatment mixed
_refine_ls_matrix_type full
_refine_ls_number_parameters 541
_refine_ls_number_reflns 11331
_refine_ls_number_restraints 0
_refine_ls_restrained_S_all 1.163
_refine_ls_R_factor_all 0.0701
_refine_ls_R_factor_gt 0.0505
_refine_ls_shift/su_max 0.002
_refine_ls_shift/su_mean 0
_refine_ls_structure_factor_coef Fsqd
_refine_ls_weighting_details 'calc w=1/[\s^2^(Fo^2^)+(0.0486P)^2^+29.0565P] where P=(Fo^2^+2Fc^2^)/3'
_refine_ls_weighting_scheme calc
_refine_ls_wR_factor_gt 0.1252
_refine_ls_wR_factor_ref 0.1379
_reflns_number_gt 8972
_reflns_number_total 11331
_reflns_threshold_expression >2sigma(I)
_cod_data_source_file om049165xsi20041026_061627.cif
_cod_data_source_block mf590
_cod_depositor_comments
;
The following automatic conversions were performed:

'_symmetry_cell_setting' value 'Monoclinic' changed to 'monoclinic'
according to /home/saulius/struct/CIF-dictionaries/cif_core.dic
dictionary named 'cif_core.dic' version 2.4.1 from
2010-06-29.

'_exptl_absorpt_correction_type' value 'Multi-scan'
changed to 'multi-scan' according to
/home/saulius/struct/CIF-dictionaries/cif_core.dic dictionary named
'cif_core.dic' version 2.4.1 from 2010-06-29.

Automatic conversion script
Id: cif_fix_values 1715 2011-07-08 13:25:40Z adriana 
;
_cod_original_cell_volume 9433.0(8)
_cod_original_sg_symbol_H-M C2/c
_cod_database_code 4075699

loop_
_symmetry_equiv_pos_as_xyz
'x, y, z'
'-x, y, -z+1/2'
'x+1/2, y+1/2, z'
'-x+1/2, y+1/2, -z+1/2'
'-x, -y, -z'
'x, -y, z-1/2'
'-x+1/2, -y+1/2, -z'
'x+1/2, -y+1/2, z-1/2'

loop_
_atom_site_label
_atom_site_type_symbol
_atom_site_fract_x
_atom_site_fract_y
_atom_site_fract_z
_atom_site_U_iso_or_equiv
_atom_site_adp_type
_atom_site_occupancy
_atom_site_symmetry_multiplicity
_atom_site_calc_flag
_atom_site_refinement_flags
C7 C 0.35439(6) 0.9294(2) 0.04001(15) 0.0268(6) Uani 1 1 d .
C12 C 0.33148(6) 0.9615(2) 0.08230(14) 0.0260(6) Uani 1 1 d .
C11 C 0.31352(7) 1.0624(3) 0.06300(16) 0.0330(6) Uani 1 1 d .
H11 H 0.2978 1.0862 0.0906 0.04 Uiso 1 1 calc R
C10 C 0.31841(8) 1.1276(3) 0.00416(16) 0.0371(7) Uani 1 1 d .
H10 H 0.3061 1.197 -0.0073 0.045 Uiso 1 1 calc R
C9 C 0.34067(8) 1.0957(3) -0.03911(16) 0.0347(7) Uani 1 1 d .
C8 C 0.35843(7) 0.9946(3) -0.02026(15) 0.0311(6) Uani 1 1 d .
H8 H 0.3736 0.9695 -0.049 0.037 Uiso 1 1 calc R
C13 C 0.34531(10) 1.1670(3) -0.10374(18) 0.0485(9) Uani 1 1 d .
H13A H 0.3653 1.1493 -0.1188 0.073 Uiso 1 1 calc R
H13B H 0.3436 1.255 -0.0945 0.073 Uiso 1 1 calc R
H13C H 0.33 1.1431 -0.1401 0.073 Uiso 1 1 calc R
C1 C 0.41586(7) 0.8433(3) 0.07559(17) 0.0375(7) Uani 1 1 d .
C6 C 0.42528(8) 0.9652(4) 0.07645(18) 0.0465(9) Uani 1 1 d .
H6 H 0.4109 1.0293 0.0714 0.056 Uiso 1 1 calc R
C5 C 0.45568(10) 0.9931(5) 0.0847(2) 0.0690(14) Uani 1 1 d .
H5 H 0.462 1.0764 0.0852 0.083 Uiso 1 1 calc R
C4 C 0.47654(10) 0.9021(7) 0.0920(3) 0.0843(18) Uani 1 1 d .
H4 H 0.4973 0.9219 0.0975 0.101 Uiso 1 1 calc R
C3 C 0.46749(10) 0.7812(6) 0.0915(3) 0.0787(16) Uani 1 1 d .
H3 H 0.4821 0.718 0.0969 0.094 Uiso 1 1 calc R
C2 C 0.43724(9) 0.7504(5) 0.0833(2) 0.0565(10) Uani 1 1 d .
H2 H 0.4312 0.6668 0.083 0.068 Uiso 1 1 calc R
C14 C 0.37175(7) 0.6875(3) 0.00196(15) 0.0286(6) Uani 1 1 d .
C15 C 0.38679(7) 0.6888(3) -0.05802(16) 0.0339(7) Uani 1 1 d .
H15 H 0.4017 0.7494 -0.0637 0.041 Uiso 1 1 calc R
C16 C 0.38037(8) 0.6030(3) -0.10978(18) 0.0408(7) Uani 1 1 d .
C17 C 0.35798(8) 0.5178(3) -0.09949(18) 0.0423(8) Uani 1 1 d .
H17 H 0.3527 0.4597 -0.1348 0.051 Uiso 1 1 calc R
C18 C 0.34301(8) 0.5143(3) -0.03947(17) 0.0375(7) Uani 1 1 d .
H18 H 0.328 0.4539 -0.0343 0.045 Uiso 1 1 calc R
C19 C 0.34987(6) 0.5988(3) 0.01318(15) 0.0287(6) Uani 1 1 d .
C20 C 0.39834(10) 0.6031(4) -0.1727(2) 0.0564(10) Uani 1 1 d .
H20A H 0.3967 0.6837 -0.195 0.085 Uiso 1 1 calc R
H20B H 0.3905 0.5399 -0.2051 0.085 Uiso 1 1 calc R
H20C H 0.4195 0.5857 -0.1587 0.085 Uiso 1 1 calc R
C21 C 0.31940(6) 0.9655(2) 0.20128(14) 0.0256(6) Uani 1 1 d .
C22 C 0.28987(6) 0.9666(3) 0.22099(15) 0.0282(6) Uani 1 1 d .
C23 C 0.28325(7) 1.0365(3) 0.27814(16) 0.0325(6) Uani 1 1 d .
H23 H 0.2633 1.0365 0.2919 0.039 Uiso 1 1 calc R
C24 C 0.30484(7) 1.1055(3) 0.31528(15) 0.0327(6) Uani 1 1 d .
C25 C 0.33383(7) 1.1057(3) 0.29385(15) 0.0307(6) Uani 1 1 d .
H25 H 0.3488 1.1537 0.3185 0.037 Uiso 1 1 calc R
C26 C 0.34155(6) 1.0374(3) 0.23746(15) 0.0277(6) Uani 1 1 d .
C27 C 0.26482(7) 0.8982(3) 0.18107(18) 0.0375(7) Uani 1 1 d .
H27A H 0.2693 0.892 0.1326 0.056 Uiso 1 1 calc R
H27B H 0.2459 0.9425 0.1843 0.056 Uiso 1 1 calc R
H27C H 0.2631 0.8157 0.2004 0.056 Uiso 1 1 calc R
C28 C 0.29743(9) 1.1797(3) 0.37706(18) 0.0452(8) Uani 1 1 d .
H28A H 0.2756 1.1883 0.3773 0.068 Uiso 1 1 calc R
H28B H 0.3066 1.2612 0.3749 0.068 Uiso 1 1 calc R
H28C H 0.3053 1.1379 0.4193 0.068 Uiso 1 1 calc R
C29 C 0.37320(7) 1.0421(3) 0.21567(18) 0.0357(7) Uani 1 1 d .
H29A H 0.3731 1.0778 0.1694 0.054 Uiso 1 1 calc R
H29B H 0.3815 0.9588 0.2152 0.054 Uiso 1 1 calc R
H29C H 0.3856 1.0928 0.2483 0.054 Uiso 1 1 calc R
C30 C 0.31412(6) 0.5084(2) 0.08814(15) 0.0270(6) Uani 1 1 d .
C31 C 0.32182(7) 0.4072(3) 0.12995(17) 0.0328(6) Uani 1 1 d .
C32 C 0.29936(7) 0.3257(3) 0.14543(16) 0.0335(7) Uani 1 1 d .
H32 H 0.3044 0.2588 0.1755 0.04 Uiso 1 1 calc R
C33 C 0.27002(7) 0.3383(3) 0.11874(16) 0.0335(6) Uani 1 1 d .
C34 C 0.26306(7) 0.4378(3) 0.07526(17) 0.0355(7) Uani 1 1 d .
H34 H 0.2431 0.4468 0.0554 0.043 Uiso 1 1 calc R
C35 C 0.28456(7) 0.5240(3) 0.06024(15) 0.0302(6) Uani 1 1 d .
C36 C 0.35338(9) 0.3854(4) 0.1591(3) 0.0653(13) Uani 1 1 d .
H36A H 0.3575 0.436 0.2004 0.098 Uiso 1 1 calc R
H36B H 0.3674 0.4075 0.1247 0.098 Uiso 1 1 calc R
H36C H 0.3559 0.2986 0.1713 0.098 Uiso 1 1 calc R
C37 C 0.24605(8) 0.2473(3) 0.1345(2) 0.0503(9) Uani 1 1 d .
H37A H 0.2404 0.1986 0.0932 0.075 Uiso 1 1 calc R
H37B H 0.2284 0.2913 0.1488 0.075 Uiso 1 1 calc R
H37C H 0.2538 0.1927 0.1718 0.075 Uiso 1 1 calc R
C38 C 0.27570(8) 0.6324(3) 0.0154(2) 0.0453(8) Uani 1 1 d .
H38A H 0.2538 0.6345 0.0067 0.068 Uiso 1 1 calc R
H38B H 0.285 0.6253 -0.0285 0.068 Uiso 1 1 calc R
H38C H 0.2826 0.7082 0.0388 0.068 Uiso 1 1 calc R
C39 C 0.44013(9) 0.9824(5) 0.3943(2) 0.0635(12) Uani 1 1 d .
H39 H 0.4328 0.9455 0.434 0.076 Uiso 1 1 calc R
C40 C 0.43766(10) 0.9208(5) 0.3330(2) 0.0691(13) Uani 1 1 d .
H40 H 0.4286 0.8419 0.3306 0.083 Uiso 1 1 calc R
C41 C 0.44807(10) 0.9715(6) 0.2753(2) 0.0712(13) Uani 1 1 d .
H41 H 0.4462 0.9285 0.2327 0.085 Uiso 1 1 calc R
C42 C 0.46115(12) 1.0840(6) 0.2792(3) 0.0841(16) Uani 1 1 d .
H42 H 0.4687 1.1199 0.2394 0.101 Uiso 1 1 calc R
C43 C 0.46347(13) 1.1465(6) 0.3420(3) 0.0869(16) Uani 1 1 d .
H43 H 0.4725 1.2255 0.345 0.104 Uiso 1 1 calc R
C44 C 0.45271(11) 1.0942(5) 0.3993(3) 0.0694(13) Uani 1 1 d .
H44 H 0.4541 1.1367 0.4421 0.083 Uiso 1 1 calc R
C45 C 0.4258(2) 0.3471(8) 0.9588(5) 0.125(3) Uani 1 1 d .
H45 H 0.4134 0.3416 0.9171 0.15 Uiso 1 1 calc R
C46 C 0.41351(18) 0.3411(9) 1.0200(5) 0.138(3) Uani 1 1 d .
H46 H 0.3925 0.3283 1.0221 0.166 Uiso 1 1 calc R
C47 C 0.4314(2) 0.3536(12) 1.0773(5) 0.178(5) Uani 1 1 d .
H47 H 0.4229 0.353 1.1206 0.214 Uiso 1 1 calc R
C48 C 0.4614(2) 0.3672(11) 1.0755(5) 0.165(4) Uani 1 1 d .
H48 H 0.4738 0.3769 1.117 0.198 Uiso 1 1 calc R
C49 C 0.4732(2) 0.3668(12) 1.0155(6) 0.171(5) Uani 1 1 d .
H49 H 0.4944 0.3709 1.0137 0.205 Uiso 1 1 calc R
C50 C 0.4553(2) 0.3605(10) 0.9567(5) 0.146(3) Uani 1 1 d .
H50 H 0.4638 0.3658 0.9134 0.176 Uiso 1 1 calc R
N1 N 0.32790(5) 0.8930(2) 0.14370(12) 0.0241(5) Uani 1 1 d .
N2 N 0.33644(5) 0.6015(2) 0.07683(12) 0.0273(5) Uani 1 1 d .
P1 P 0.376697(16) 0.79905(6) 0.06986(4) 0.02541(15) Uani 1 1 d .
Cl1 Cl 0.305313(19) 0.63826(7) 0.24541(4) 0.03891(18) Uani 1 1 d .
Cl2 Cl 0.384457(18) 0.69779(7) 0.23974(4) 0.04027(19) Uani 1 1 d .
Zr01 Zr 0.339486(6) 0.71272(2) 0.163448(14) 0.02509(8) Uani 1 1 d .
C53 C 0.47400(14) 0.6162(8) 0.2521(3) 0.098(2) Uani 1 1 d .
H53 H 0.4555 0.659 0.2537 0.118 Uiso 1 1 calc R
C54 C 0.5 0.6813(9) 0.25 0.100(3) Uani 1 2 d S
C52 C 0.47400(16) 0.4913(8) 0.2518(3) 0.107(2) Uani 1 1 d .
H52 H 0.4556 0.4478 0.2529 0.128 Uiso 1 1 calc R
C51 C 0.5 0.4290(10) 0.25 0.119(4) Uani 1 2 d S

loop_
_atom_site_aniso_label
_atom_site_aniso_U_11
_atom_site_aniso_U_22
_atom_site_aniso_U_33
_atom_site_aniso_U_23
_atom_site_aniso_U_13
_atom_site_aniso_U_12
C7 0.0335(14) 0.0178(12) 0.0290(14) -0.0042(11) 0.0008(11) -0.0029(11)
C12 0.0326(14) 0.0197(13) 0.0256(13) -0.0034(10) 0.0005(11) -0.0013(11)
C11 0.0411(16) 0.0267(15) 0.0311(15) -0.0006(12) 0.0019(12) 0.0079(12)
C10 0.0510(19) 0.0248(15) 0.0347(16) 0.0016(13) -0.0023(14) 0.0055(13)
C9 0.0517(19) 0.0235(14) 0.0285(15) 0.0003(12) -0.0005(13) -0.0047(13)
C8 0.0406(16) 0.0230(14) 0.0298(15) -0.0022(11) 0.0034(12) -0.0037(12)
C13 0.080(3) 0.0280(16) 0.0379(19) 0.0062(14) 0.0048(17) -0.0031(17)
C1 0.0291(15) 0.0488(19) 0.0348(16) -0.0030(15) 0.0041(12) -0.0051(14)
C6 0.0416(18) 0.058(2) 0.0405(19) -0.0054(17) 0.0047(15) -0.0190(17)
C5 0.055(3) 0.102(4) 0.051(2) -0.008(2) 0.0049(19) -0.040(3)
C4 0.035(2) 0.148(6) 0.070(3) -0.001(3) 0.001(2) -0.025(3)
C3 0.036(2) 0.128(5) 0.071(3) 0.005(3) -0.003(2) 0.017(3)
C2 0.041(2) 0.072(3) 0.056(2) 0.007(2) 0.0027(17) 0.0070(19)
C14 0.0325(14) 0.0209(13) 0.0324(15) -0.0046(11) 0.0013(11) 0.0029(11)
C15 0.0406(17) 0.0258(15) 0.0359(16) -0.0037(12) 0.0076(13) 0.0012(12)
C16 0.055(2) 0.0294(16) 0.0387(18) -0.0059(14) 0.0071(15) 0.0038(14)
C17 0.060(2) 0.0290(16) 0.0373(18) -0.0124(14) 0.0027(15) 0.0003(15)
C18 0.0470(18) 0.0234(15) 0.0421(18) -0.0066(13) 0.0039(14) -0.0010(13)
C19 0.0329(14) 0.0199(13) 0.0331(15) -0.0010(11) 0.0019(11) 0.0046(11)
C20 0.080(3) 0.051(2) 0.041(2) -0.0147(18) 0.0200(19) -0.007(2)
C21 0.0320(14) 0.0180(12) 0.0267(14) 0.0005(10) 0.0023(11) 0.0048(10)
C22 0.0302(14) 0.0233(14) 0.0309(15) -0.0004(11) 0.0014(11) 0.0034(11)
C23 0.0355(15) 0.0298(15) 0.0327(15) 0.0006(12) 0.0061(12) 0.0094(12)
C24 0.0469(17) 0.0244(14) 0.0270(14) -0.0018(11) 0.0039(12) 0.0113(13)
C25 0.0371(15) 0.0229(14) 0.0315(15) -0.0038(12) -0.0022(12) 0.0042(12)
C26 0.0340(14) 0.0207(13) 0.0284(14) 0.0005(11) 0.0015(11) 0.0036(11)
C27 0.0310(15) 0.0363(17) 0.0449(18) -0.0047(14) 0.0010(13) 0.0010(13)
C28 0.056(2) 0.0424(19) 0.0376(18) -0.0132(15) 0.0047(15) 0.0146(16)
C29 0.0329(15) 0.0281(15) 0.0465(18) -0.0061(13) 0.0048(13) -0.0018(12)
C30 0.0327(14) 0.0168(12) 0.0316(15) -0.0023(11) 0.0020(11) 0.0017(11)
C31 0.0366(16) 0.0199(13) 0.0407(17) -0.0022(12) -0.0054(13) 0.0040(11)
C32 0.0502(18) 0.0176(13) 0.0325(16) 0.0045(11) 0.0017(13) 0.0044(12)
C33 0.0418(17) 0.0220(14) 0.0378(16) 0.0034(12) 0.0115(13) 0.0020(12)
C34 0.0322(15) 0.0306(16) 0.0438(18) 0.0073(13) 0.0031(13) 0.0028(12)
C35 0.0356(15) 0.0223(14) 0.0328(15) 0.0043(12) 0.0021(12) 0.0039(11)
C36 0.052(2) 0.034(2) 0.104(4) 0.017(2) -0.032(2) 0.0013(17)
C37 0.047(2) 0.0349(18) 0.071(3) 0.0166(18) 0.0186(18) -0.0033(15)
C38 0.0408(18) 0.0368(18) 0.057(2) 0.0212(16) -0.0064(15) 0.0022(14)
C39 0.048(2) 0.086(3) 0.057(3) -0.007(2) 0.0067(19) 0.007(2)
C40 0.051(2) 0.089(4) 0.065(3) -0.011(3) -0.006(2) -0.006(2)
C41 0.058(3) 0.100(4) 0.055(3) -0.005(3) -0.004(2) 0.010(3)
C42 0.073(3) 0.112(5) 0.067(3) 0.020(3) 0.003(3) 0.004(3)
C43 0.087(4) 0.070(4) 0.102(5) 0.006(3) -0.006(3) 0.000(3)
C44 0.077(3) 0.070(3) 0.061(3) -0.011(2) 0.002(2) 0.023(3)
C45 0.119(6) 0.135(7) 0.118(6) -0.026(5) -0.016(5) 0.062(5)
C46 0.090(5) 0.183(9) 0.139(7) -0.019(7) -0.005(5) 0.058(6)
C47 0.119(7) 0.292(15) 0.123(7) -0.011(8) 0.005(6) 0.099(8)
C48 0.124(7) 0.243(12) 0.125(7) -0.058(8) -0.015(6) 0.063(8)
C49 0.094(6) 0.255(13) 0.164(9) -0.071(10) 0.008(6) -0.009(7)
C50 0.108(6) 0.210(11) 0.123(7) -0.003(7) 0.020(5) 0.015(7)
N1 0.0303(12) 0.0182(11) 0.0242(11) -0.0020(9) 0.0042(9) 0.0020(9)
N2 0.0324(12) 0.0178(11) 0.0318(13) -0.0021(9) 0.0028(10) 0.0001(9)
P1 0.0264(3) 0.0216(3) 0.0284(4) -0.0025(3) 0.0032(3) -0.0007(3)
Cl1 0.0493(4) 0.0296(4) 0.0400(4) -0.0009(3) 0.0180(3) -0.0030(3)
Cl2 0.0424(4) 0.0367(4) 0.0399(4) 0.0066(3) -0.0085(3) -0.0009(3)
Zr01 0.03022(14) 0.01847(13) 0.02677(14) -0.00003(10) 0.00352(10) 0.00041(10)
C53 0.082(4) 0.135(6) 0.077(4) -0.022(4) -0.004(3) 0.029(4)
C54 0.104(7) 0.091(6) 0.100(7) 0 -0.030(5) 0
C52 0.105(5) 0.124(6) 0.097(5) -0.012(4) 0.045(4) -0.036(5)
C51 0.127(9) 0.106(8) 0.132(9) 0 0.062(7) 0

loop_
_atom_type_symbol
_atom_type_description
_atom_type_scat_dispersion_real
_atom_type_scat_dispersion_imag
_atom_type_scat_source
C C 0.0033 0.0016 'International Tables Vol C Tables 4.2.6.8 and 6.1.1.4'
H H 0 0 'International Tables Vol C Tables 4.2.6.8 and 6.1.1.4'
N N 0.0061 0.0033 'International Tables Vol C Tables 4.2.6.8 and 6.1.1.4'
P P 0.1023 0.0942 'International Tables Vol C Tables 4.2.6.8 and 6.1.1.4'
Cl Cl 0.1484 0.1585 'International Tables Vol C Tables 4.2.6.8 and 6.1.1.4'
Zr Zr -2.9673 0.5597 'International Tables Vol C Tables 4.2.6.8 and 6.1.1.4'

loop_
_geom_angle_atom_site_label_1
_geom_angle_atom_site_label_2
_geom_angle_atom_site_label_3
_geom_angle
_geom_angle_site_symmetry_1
_geom_angle_site_symmetry_3
C8 C7 C12 120.8(3) . .
C8 C7 P1 124.6(2) . .
C12 C7 P1 114.6(2) . .
C11 C12 C7 117.9(3) . .
C11 C12 N1 122.6(3) . .
C7 C12 N1 119.5(2) . .
C10 C11 C12 120.4(3) . .
C10 C11 H11 119.8 . .
C12 C11 H11 119.8 . .
C11 C10 C9 122.5(3) . .
C11 C10 H10 118.8 . .
C9 C10 H10 118.8 . .
C8 C9 C10 117.2(3) . .
C8 C9 C13 121.1(3) . .
C10 C9 C13 121.7(3) . .
C9 C8 C7 121.2(3) . .
C9 C8 H8 119.4 . .
C7 C8 H8 119.4 . .
C9 C13 H13A 109.5 . .
C9 C13 H13B 109.5 . .
H13A C13 H13B 109.5 . .
C9 C13 H13C 109.5 . .
H13A C13 H13C 109.5 . .
H13B C13 H13C 109.5 . .
C2 C1 C6 119.2(3) . .
C2 C1 P1 117.7(3) . .
C6 C1 P1 123.0(3) . .
C5 C6 C1 120.1(4) . .
C5 C6 H6 119.9 . .
C1 C6 H6 119.9 . .
C4 C5 C6 120.5(5) . .
C4 C5 H5 119.7 . .
C6 C5 H5 119.7 . .
C5 C4 C3 119.9(4) . .
C5 C4 H4 120.1 . .
C3 C4 H4 120.1 . .
C4 C3 C2 120.9(5) . .
C4 C3 H3 119.5 . .
C2 C3 H3 119.5 . .
C3 C2 C1 119.3(5) . .
C3 C2 H2 120.3 . .
C1 C2 H2 120.3 . .
C15 C14 C19 121.6(3) . .
C15 C14 P1 124.8(2) . .
C19 C14 P1 113.6(2) . .
C16 C15 C14 121.1(3) . .
C16 C15 H15 119.5 . .
C14 C15 H15 119.5 . .
C15 C16 C17 117.2(3) . .
C15 C16 C20 119.6(3) . .
C17 C16 C20 123.2(3) . .
C18 C17 C16 122.4(3) . .
C18 C17 H17 118.8 . .
C16 C17 H17 118.8 . .
C17 C18 C19 120.4(3) . .
C17 C18 H18 119.8 . .
C19 C18 H18 119.8 . .
C18 C19 C14 117.3(3) . .
C18 C19 N2 124.9(3) . .
C14 C19 N2 117.9(3) . .
C16 C20 H20A 109.5 . .
C16 C20 H20B 109.5 . .
H20A C20 H20B 109.5 . .
C16 C20 H20C 109.5 . .
H20A C20 H20C 109.5 . .
H20B C20 H20C 109.5 . .
C22 C21 C26 119.9(3) . .
C22 C21 N1 121.7(2) . .
C26 C21 N1 118.4(2) . .
C23 C22 C21 118.8(3) . .
C23 C22 C27 119.0(3) . .
C21 C22 C27 122.1(3) . .
C24 C23 C22 122.1(3) . .
C24 C23 H23 119 . .
C22 C23 H23 119 . .
C23 C24 C25 118.2(3) . .
C23 C24 C28 121.5(3) . .
C25 C24 C28 120.3(3) . .
C24 C25 C26 121.9(3) . .
C24 C25 H25 119 . .
C26 C25 H25 119 . .
C25 C26 C21 119.1(3) . .
C25 C26 C29 119.8(3) . .
C21 C26 C29 121.1(3) . .
C22 C27 H27A 109.5 . .
C22 C27 H27B 109.5 . .
H27A C27 H27B 109.5 . .
C22 C27 H27C 109.5 . .
H27A C27 H27C 109.5 . .
H27B C27 H27C 109.5 . .
C24 C28 H28A 109.5 . .
C24 C28 H28B 109.5 . .
H28A C28 H28B 109.5 . .
C24 C28 H28C 109.5 . .
H28A C28 H28C 109.5 . .
H28B C28 H28C 109.5 . .
C26 C29 H29A 109.5 . .
C26 C29 H29B 109.5 . .
H29A C29 H29B 109.5 . .
C26 C29 H29C 109.5 . .
H29A C29 H29C 109.5 . .
H29B C29 H29C 109.5 . .
C31 C30 C35 120.3(3) . .
C31 C30 N2 119.9(3) . .
C35 C30 N2 119.7(2) . .
C31 C30 Zr01 104.25(19) . .
C35 C30 Zr01 115.52(19) . .
N2 C30 Zr01 44.04(12) . .
C32 C31 C30 118.7(3) . .
C32 C31 C36 119.3(3) . .
C30 C31 C36 121.9(3) . .
C33 C32 C31 122.3(3) . .
C33 C32 H32 118.8 . .
C31 C32 H32 118.8 . .
C32 C33 C34 117.9(3) . .
C32 C33 C37 121.8(3) . .
C34 C33 C37 120.4(3) . .
C35 C34 C33 121.8(3) . .
C35 C34 H34 119.1 . .
C33 C34 H34 119.1 . .
C34 C35 C30 118.9(3) . .
C34 C35 C38 119.8(3) . .
C30 C35 C38 121.3(3) . .
C31 C36 H36A 109.5 . .
C31 C36 H36B 109.5 . .
H36A C36 H36B 109.5 . .
C31 C36 H36C 109.5 . .
H36A C36 H36C 109.5 . .
H36B C36 H36C 109.5 . .
C33 C37 H37A 109.5 . .
C33 C37 H37B 109.5 . .
H37A C37 H37B 109.5 . .
C33 C37 H37C 109.5 . .
H37A C37 H37C 109.5 . .
H37B C37 H37C 109.5 . .
C35 C38 H38A 109.5 . .
C35 C38 H38B 109.5 . .
H38A C38 H38B 109.5 . .
C35 C38 H38C 109.5 . .
H38A C38 H38C 109.5 . .
H38B C38 H38C 109.5 . .
C44 C39 C40 121.1(5) . .
C44 C39 H39 119.5 . .
C40 C39 H39 119.5 . .
C41 C40 C39 120.6(5) . .
C41 C40 H40 119.7 . .
C39 C40 H40 119.7 . .
C42 C41 C40 119.5(5) . .
C42 C41 H41 120.3 . .
C40 C41 H41 120.3 . .
C41 C42 C43 119.5(5) . .
C41 C42 H42 120.2 . .
C43 C42 H42 120.2 . .
C44 C43 C42 120.1(6) . .
C44 C43 H43 119.9 . .
C42 C43 H43 119.9 . .
C39 C44 C43 119.2(5) . .
C39 C44 H44 120.4 . .
C43 C44 H44 120.4 . .
C50 C45 C46 120.2(8) . .
C50 C45 H45 119.9 . .
C46 C45 H45 119.9 . .
C47 C46 C45 118.3(9) . .
C47 C46 H46 120.8 . .
C45 C46 H46 120.8 . .
C46 C47 C48 121.7(10) . .
C46 C47 H47 119.1 . .
C48 C47 H47 119.1 . .
C49 C48 C47 119.1(9) . .
C49 C48 H48 120.4 . .
C47 C48 H48 120.4 . .
C48 C49 C50 120.1(9) . .
C48 C49 H49 120 . .
C50 C49 H49 120 . .
C45 C50 C49 120.4(9) . .
C45 C50 H50 119.8 . .
C49 C50 H50 119.8 . .
C12 N1 C21 114.5(2) . .
C12 N1 Zr01 127.76(17) . .
C21 N1 Zr01 116.99(17) . .
C19 N2 C30 117.3(2) . .
C19 N2 Zr01 135.82(19) . .
C30 N2 Zr01 106.83(17) . .
C14 P1 C7 105.17(13) . .
C14 P1 C1 106.86(15) . .
C7 P1 C1 108.50(15) . .
C14 P1 Zr01 102.16(10) . .
C7 P1 Zr01 97.90(10) . .
C1 P1 Zr01 133.35(11) . .
N1 Zr01 N2 113.96(9) . .
N1 Zr01 Cl2 111.40(7) . .
N2 Zr01 Cl2 117.49(7) . .
N1 Zr01 Cl1 106.25(7) . .
N2 Zr01 Cl1 109.43(7) . .
Cl2 Zr01 Cl1 96.23(3) . .
N1 Zr01 P1 72.73(6) . .
N2 Zr01 P1 70.38(7) . .
Cl2 Zr01 P1 85.02(3) . .
Cl1 Zr01 P1 178.63(3) . .
N1 Zr01 C30 124.36(8) . .
N2 Zr01 C30 29.13(9) . .
Cl2 Zr01 C30 122.92(6) . .
Cl1 Zr01 C30 80.30(6) . .
P1 Zr01 C30 99.49(6) . .
C52 C53 C54 121.3(7) . .
C52 C53 H53 119.4 . .
C54 C53 H53 119.4 . .
C53 C54 C53 117.4(9) . 2_655
C51 C52 C53 120.3(7) . .
C51 C52 H52 119.9 . .
C53 C52 H52 119.9 . .
C52 C51 C52 119.5(11) 2_655 .

loop_
_geom_bond_atom_site_label_1
_geom_bond_atom_site_label_2
_geom_bond_distance
_geom_bond_site_symmetry_2
C7 C8 1.394(4) .
C7 C12 1.404(4) .
C7 P1 1.805(3) .
C12 C11 1.395(4) .
C12 N1 1.428(4) .
C11 C10 1.379(4) .
C11 H11 0.95 .
C10 C9 1.394(5) .
C10 H10 0.95 .
C9 C8 1.390(4) .
C9 C13 1.505(4) .
C8 H8 0.95 .
C13 H13A 0.98 .
C13 H13B 0.98 .
C13 H13C 0.98 .
C1 C2 1.391(5) .
C1 C6 1.393(5) .
C1 P1 1.809(3) .
C6 C5 1.388(5) .
C6 H6 0.95 .
C5 C4 1.360(8) .
C5 H5 0.95 .
C4 C3 1.378(8) .
C4 H4 0.95 .
C3 C2 1.389(6) .
C3 H3 0.95 .
C2 H2 0.95 .
C14 C15 1.389(4) .
C14 C19 1.403(4) .
C14 P1 1.796(3) .
C15 C16 1.388(4) .
C15 H15 0.95 .
C16 C17 1.390(5) .
C16 C20 1.513(5) .
C17 C18 1.389(5) .
C17 H17 0.95 .
C18 C19 1.394(4) .
C18 H18 0.95 .
C19 N2 1.416(4) .
C20 H20A 0.98 .
C20 H20B 0.98 .
C20 H20C 0.98 .
C21 C22 1.400(4) .
C21 C26 1.408(4) .
C21 N1 1.445(3) .
C22 C23 1.397(4) .
C22 C27 1.509(4) .
C23 C24 1.383(4) .
C23 H23 0.95 .
C24 C25 1.389(4) .
C24 C28 1.505(4) .
C25 C26 1.390(4) .
C25 H25 0.95 .
C26 C29 1.506(4) .
C27 H27A 0.98 .
C27 H27B 0.98 .
C27 H27C 0.98 .
C28 H28A 0.98 .
C28 H28B 0.98 .
C28 H28C 0.98 .
C29 H29A 0.98 .
C29 H29B 0.98 .
C29 H29C 0.98 .
C30 C31 1.397(4) .
C30 C35 1.398(4) .
C30 N2 1.451(4) .
C30 Zr01 2.852(3) .
C31 C32 1.390(4) .
C31 C36 1.497(5) .
C32 C33 1.379(5) .
C32 H32 0.95 .
C33 C34 1.395(4) .
C33 C37 1.507(4) .
C34 C35 1.390(4) .
C34 H34 0.95 .
C35 C38 1.504(4) .
C36 H36A 0.98 .
C36 H36B 0.98 .
C36 H36C 0.98 .
C37 H37A 0.98 .
C37 H37B 0.98 .
C37 H37C 0.98 .
C38 H38A 0.98 .
C38 H38B 0.98 .
C38 H38C 0.98 .
C39 C44 1.342(7) .
C39 C40 1.364(6) .
C39 H39 0.95 .
C40 C41 1.364(7) .
C40 H40 0.95 .
C41 C42 1.357(8) .
C41 H41 0.95 .
C42 C43 1.396(8) .
C42 H42 0.95 .
C43 C44 1.371(8) .
C43 H43 0.95 .
C44 H44 0.95 .
C45 C50 1.325(11) .
C45 C46 1.352(11) .
C45 H45 0.95 .
C46 C47 1.328(11) .
C46 H46 0.95 .
C47 C48 1.350(13) .
C47 H47 0.95 .
C48 C49 1.315(12) .
C48 H48 0.95 .
C49 C50 1.349(11) .
C49 H49 0.95 .
C50 H50 0.95 .
N1 Zr01 2.060(2) .
N2 Zr01 2.072(2) .
P1 Zr01 2.7229(8) .
Cl1 Zr01 2.4279(8) .
Cl2 Zr01 2.4099(8) .
C53 C52 1.361(10) .
C53 C54 1.363(9) .
C53 H53 0.95 .
C54 C53 1.363(9) 2_655
C52 C51 1.347(9) .
C52 H52 0.95 .
C51 C52 1.347(9) 2_655

loop_
_geom_torsion_atom_site_label_1
_geom_torsion_atom_site_label_2
_geom_torsion_atom_site_label_3
_geom_torsion_atom_site_label_4
_geom_torsion
_geom_torsion_site_symmetry_4
C8 C7 C12 C11 -1.7(4) .
P1 C7 C12 C11 179.2(2) .
C8 C7 C12 N1 180.0(2) .
P1 C7 C12 N1 0.9(3) .
C7 C12 C11 C10 -0.1(4) .
N1 C12 C11 C10 178.2(3) .
C12 C11 C10 C9 1.3(5) .
C11 C10 C9 C8 -0.8(5) .
C11 C10 C9 C13 179.0(3) .
C10 C9 C8 C7 -1.0(4) .
C13 C9 C8 C7 179.2(3) .
C12 C7 C8 C9 2.3(4) .
P1 C7 C8 C9 -178.7(2) .
C2 C1 C6 C5 0.2(5) .
P1 C1 C6 C5 176.5(3) .
C1 C6 C5 C4 0.0(6) .
C6 C5 C4 C3 -0.2(7) .
C5 C4 C3 C2 0.3(8) .
C4 C3 C2 C1 -0.1(7) .
C6 C1 C2 C3 -0.2(6) .
P1 C1 C2 C3 -176.6(3) .
C19 C14 C15 C16 1.0(5) .
P1 C14 C15 C16 -176.3(3) .
C14 C15 C16 C17 1.2(5) .
C14 C15 C16 C20 -176.8(3) .
C15 C16 C17 C18 -2.0(5) .
C20 C16 C17 C18 175.9(4) .
C16 C17 C18 C19 0.7(5) .
C17 C18 C19 C14 1.4(5) .
C17 C18 C19 N2 -178.6(3) .
C15 C14 C19 C18 -2.3(4) .
P1 C14 C19 C18 175.2(2) .
C15 C14 C19 N2 177.7(3) .
P1 C14 C19 N2 -4.8(3) .
C26 C21 C22 C23 -2.2(4) .
N1 C21 C22 C23 178.5(2) .
C26 C21 C22 C27 175.7(3) .
N1 C21 C22 C27 -3.6(4) .
C21 C22 C23 C24 0.8(4) .
C27 C22 C23 C24 -177.2(3) .
C22 C23 C24 C25 0.8(4) .
C22 C23 C24 C28 -179.6(3) .
C23 C24 C25 C26 -1.0(4) .
C28 C24 C25 C26 179.4(3) .
C24 C25 C26 C21 -0.4(4) .
C24 C25 C26 C29 179.1(3) .
C22 C21 C26 C25 2.0(4) .
N1 C21 C26 C25 -178.7(2) .
C22 C21 C26 C29 -177.5(3) .
N1 C21 C26 C29 1.8(4) .
C35 C30 C31 C32 -2.6(4) .
N2 C30 C31 C32 173.8(3) .
Zr01 C30 C31 C32 129.0(3) .
C35 C30 C31 C36 178.2(3) .
N2 C30 C31 C36 -5.4(5) .
Zr01 C30 C31 C36 -50.2(4) .
C30 C31 C32 C33 2.7(5) .
C36 C31 C32 C33 -178.1(3) .
C31 C32 C33 C34 -0.6(5) .
C31 C32 C33 C37 178.4(3) .
C32 C33 C34 C35 -1.6(5) .
C37 C33 C34 C35 179.4(3) .
C33 C34 C35 C30 1.7(5) .
C33 C34 C35 C38 -177.5(3) .
C31 C30 C35 C34 0.5(4) .
N2 C30 C35 C34 -175.9(3) .
Zr01 C30 C35 C34 -126.1(3) .
C31 C30 C35 C38 179.7(3) .
N2 C30 C35 C38 3.3(4) .
Zr01 C30 C35 C38 53.1(4) .
C44 C39 C40 C41 0.3(7) .
C39 C40 C41 C42 0.3(7) .
C40 C41 C42 C43 -0.6(8) .
C41 C42 C43 C44 0.3(8) .
C40 C39 C44 C43 -0.6(7) .
C42 C43 C44 C39 0.4(8) .
C50 C45 C46 C47 2.5(16) .
C45 C46 C47 C48 -2.6(19) .
C46 C47 C48 C49 -1(2) .
C47 C48 C49 C50 4(2) .
C46 C45 C50 C49 0.9(17) .
C48 C49 C50 C45 -4(2) .
C11 C12 N1 C21 -35.3(4) .
C7 C12 N1 C21 142.9(3) .
C11 C12 N1 Zr01 154.8(2) .
C7 C12 N1 Zr01 -27.0(4) .
C22 C21 N1 C12 103.0(3) .
C26 C21 N1 C12 -76.3(3) .
C22 C21 N1 Zr01 -86.0(3) .
C26 C21 N1 Zr01 94.7(3) .
C18 C19 N2 C30 0.7(4) .
C14 C19 N2 C30 -179.3(2) .
C18 C19 N2 Zr01 -177.4(2) .
C14 C19 N2 Zr01 2.7(4) .
C31 C30 N2 C19 102.1(3) .
C35 C30 N2 C19 -81.5(3) .
Zr01 C30 N2 C19 -178.6(3) .
C31 C30 N2 Zr01 -79.3(3) .
C35 C30 N2 Zr01 97.1(3) .
C15 C14 P1 C7 80.0(3) .
C19 C14 P1 C7 -97.4(2) .
C15 C14 P1 C1 -35.2(3) .
C19 C14 P1 C1 147.4(2) .
C15 C14 P1 Zr01 -178.2(2) .
C19 C14 P1 Zr01 4.4(2) .
C8 C7 P1 C14 -59.3(3) .
C12 C7 P1 C14 119.8(2) .
C8 C7 P1 C1 54.8(3) .
C12 C7 P1 C1 -126.2(2) .
C8 C7 P1 Zr01 -164.2(2) .
C12 C7 P1 Zr01 14.8(2) .
C2 C1 P1 C14 -53.6(3) .
C6 C1 P1 C14 130.0(3) .
C2 C1 P1 C7 -166.6(3) .
C6 C1 P1 C7 17.1(3) .
C2 C1 P1 Zr01 72.4(3) .
C6 C1 P1 Zr01 -103.9(3) .
C12 N1 Zr01 N2 -31.1(2) .
C21 N1 Zr01 N2 159.20(18) .
C12 N1 Zr01 Cl2 104.7(2) .
C21 N1 Zr01 Cl2 -65.0(2) .
C12 N1 Zr01 Cl1 -151.7(2) .
C21 N1 Zr01 Cl1 38.6(2) .
C12 N1 Zr01 P1 27.4(2) .
C21 N1 Zr01 P1 -142.3(2) .
C12 N1 Zr01 C30 -62.5(2) .
C21 N1 Zr01 C30 127.86(18) .
C19 N2 Zr01 N1 60.1(3) .
C30 N2 Zr01 N1 -118.11(17) .
C19 N2 Zr01 Cl2 -72.9(3) .
C30 N2 Zr01 Cl2 108.94(16) .
C19 N2 Zr01 Cl1 178.9(2) .
C30 N2 Zr01 Cl1 0.68(18) .
C19 N2 Zr01 P1 0.3(2) .
C30 N2 Zr01 P1 -177.89(18) .
C19 N2 Zr01 C30 178.2(4) .
C14 P1 Zr01 N1 -126.52(12) .
C7 P1 Zr01 N1 -19.05(11) .
C1 P1 Zr01 N1 105.80(17) .
C14 P1 Zr01 N2 -2.30(12) .
C7 P1 Zr01 N2 105.17(11) .
C1 P1 Zr01 N2 -129.98(18) .
C14 P1 Zr01 Cl2 119.24(10) .
C7 P1 Zr01 Cl2 -133.29(9) .
C1 P1 Zr01 Cl2 -8.45(16) .
C14 P1 Zr01 Cl1 -84.7(11) .
C7 P1 Zr01 Cl1 22.8(12) .
C1 P1 Zr01 Cl1 147.7(11) .
C14 P1 Zr01 C30 -3.34(11) .
C7 P1 Zr01 C30 104.13(11) .
C1 P1 Zr01 C30 -131.02(17) .
C31 C30 Zr01 N1 -163.98(18) .
C35 C30 Zr01 N1 -29.7(3) .
N2 C30 Zr01 N1 77.52(19) .
C31 C30 Zr01 N2 118.5(3) .
C35 C30 Zr01 N2 -107.2(3) .
C31 C30 Zr01 Cl2 30.3(2) .
C35 C30 Zr01 Cl2 164.64(19) .
N2 C30 Zr01 Cl2 -88.17(17) .
C31 C30 Zr01 Cl1 -60.86(19) .
C35 C30 Zr01 Cl1 73.5(2) .
N2 C30 Zr01 Cl1 -179.35(17) .
C31 C30 Zr01 P1 120.52(19) .
C35 C30 Zr01 P1 -105.2(2) .
N2 C30 Zr01 P1 2.02(17) .
C52 C53 C54 C53 -0.3(5) 2_655
C54 C53 C52 C51 0.5(10) .
C53 C52 C51 C52 -0.3(5) 2_655
